data_2217126
loop_
_publ_author_name
'Ghulam Qadeer'
'Nasim Hasan Rama'
'Javeed Akhtar'
'Mohammad Azad Malik'
'Madeleine Helliwell'

_publ_section_title 4-(2-Methoxyphenyl)-3-(3,4,5-trimethoxyphenethyl)-2<i>H</i>-1,2,4-triazole-5(4<i>H</i>)-thione
_journal_coeditor_code HK2411
_journal_issue 1
_journal_name_full 'Acta Crystallographica Section E'
_journal_page_first o284
_journal_page_last o284
_journal_paper_doi 10.1107/S1600536807066433
_journal_volume 64
_journal_year 2008
_chemical_formula_iupac 'C20 H23 N3 O4 S'
_chemical_formula_moiety 'C20 H23 N3 O4 S'
_chemical_formula_sum 'C20 H23 N3 O4 S'
_chemical_formula_weight 401.47
_chemical_melting_point 491.0(10)
_chemical_name_systematic
;
4-(2-Methoxyphenyl)-3-(3,4,5-trimethoxyphenethyl)-2<i>H</i>-1,2,4-triazole-
5(4<i>H</i>)-thione
;
_space_group_IT_number 2
_symmetry_cell_setting triclinic
_symmetry_space_group_name_Hall '-P 1'
_symmetry_space_group_name_H-M 'P -1'
_atom_sites_solution_hydrogens geom
_atom_sites_solution_primary direct
_atom_sites_solution_secondary difmap
_audit_creation_method SHELXL97
_cell_angle_alpha 91.7330(10)
_cell_angle_beta 92.9550(10)
_cell_angle_gamma 104.0750(10)
_cell_formula_units_Z 2
_cell_length_a 8.6368(6)
_cell_length_b 10.5422(7)
_cell_length_c 11.6944(8)
_cell_measurement_reflns_used 5348
_cell_measurement_temperature 100(2)
_cell_measurement_theta_max 26.37
_cell_measurement_theta_min 2.44
_cell_volume 1030.44(12)
_computing_cell_refinement 'SAINT (Bruker, 1999)'
_computing_data_collection 'SMART (Bruker, 1998)'
_computing_data_reduction 'SAINT (Bruker, 1999)'
_computing_molecular_graphics 'SHELXTL (Bruker, 1999)'
_computing_publication_material 'SHELXTL (Bruker, 1999)'
_computing_structure_refinement 'SHELXL97 (Sheldrick, 1997)'
_computing_structure_solution 'SIR2004 (Burla <i>et al.</i>,  2005)'
_diffrn_ambient_temperature 100(2)
_diffrn_measured_fraction_theta_full 0.985
_diffrn_measured_fraction_theta_max 0.985
_diffrn_measurement_device_type 'Bruker SMART CCD area-detector'
_diffrn_measurement_method '\w and \f'
_diffrn_radiation_monochromator graphite
_diffrn_radiation_source 'fine-focus sealed tube'
_diffrn_radiation_type MoK\a
_diffrn_radiation_wavelength 0.71073
_diffrn_reflns_av_R_equivalents 0.0606
_diffrn_reflns_av_sigmaI/netI 0.0522
_diffrn_reflns_limit_h_max 10
_diffrn_reflns_limit_h_min -10
_diffrn_reflns_limit_k_max 12
_diffrn_reflns_limit_k_min -13
_diffrn_reflns_limit_l_max 14
_diffrn_reflns_limit_l_min -14
_diffrn_reflns_number 8266
_diffrn_reflns_theta_full 26.38
_diffrn_reflns_theta_max 26.38
_diffrn_reflns_theta_min 1.75
_exptl_absorpt_coefficient_mu 0.187
_exptl_absorpt_correction_T_max 0.9462
_exptl_absorpt_correction_T_min 0.9259
_exptl_absorpt_correction_type integration
_exptl_absorpt_process_details '(SADABS; Sheldrick, 1996)'
_exptl_crystal_colour colourless
_exptl_crystal_density_diffrn 1.294
_exptl_crystal_density_method 'not measured'
_exptl_crystal_description rectangular
_exptl_crystal_F_000 424
_exptl_crystal_size_max 0.55
_exptl_crystal_size_mid 0.35
_exptl_crystal_size_min 0.30
_refine_diff_density_max 0.313
_refine_diff_density_min -0.251
_refine_ls_extinction_method none
_refine_ls_goodness_of_fit_ref 1.069
_refine_ls_hydrogen_treatment mixed
_refine_ls_matrix_type full
_refine_ls_number_parameters 261
_refine_ls_number_reflns 4149
_refine_ls_number_restraints 0
_refine_ls_restrained_S_all 1.069
_refine_ls_R_factor_all 0.0402
_refine_ls_R_factor_gt 0.0361
_refine_ls_shift/su_max 0.001
_refine_ls_shift/su_mean 0.000
_refine_ls_structure_factor_coef Fsqd
_refine_ls_weighting_details 'calc w = 1/[\s^2^(Fo^2^)+(0.0399P)^2^+0.3128P] where P=(Fo^2^+2Fc^2^)/3'
_refine_ls_weighting_scheme calc
_refine_ls_wR_factor_gt 0.0971
_refine_ls_wR_factor_ref 0.0993
_reflns_number_gt 3689
_reflns_number_total 4149
_reflns_threshold_expression I>2\s(I)
_cod_data_source_file hk2411.cif
_cod_data_source_block I
_cod_database_code 2217126
_cod_database_fobs_code 2217126

loop_
_symmetry_equiv_pos_as_xyz
'x, y, z'
'-x, -y, -z'

loop_
_atom_site_type_symbol
_atom_site_label
_atom_site_fract_x
_atom_site_fract_y
_atom_site_fract_z
_atom_site_U_iso_or_equiv
_atom_site_adp_type
_atom_site_calc_flag
_atom_site_refinement_flags
_atom_site_occupancy
S S1 1.22156(4) 0.29397(4) 1.24108(3) 0.02234(11) Uani d . 1
O O1 0.73558(18) 0.35378(12) 0.44984(10) 0.0440(3) Uani d . 1
O O2 0.73876(11) 0.15824(11) 0.30066(8) 0.0224(2) Uani d . 1
O O3 0.76675(13) -0.07402(10) 0.37013(8) 0.0262(2) Uani d . 1
O O4 1.16300(12) 0.44582(10) 0.89915(9) 0.0260(2) Uani d . 1
N N1 0.87413(14) 0.11839(12) 1.02120(9) 0.0201(3) Uani d . 1
N N2 0.94616(14) 0.15655(12) 1.12957(10) 0.0193(2) Uani d . 1
H H2N 0.8869(19) 0.1498(17) 1.1889(15) 0.022(4) Uiso d . 1
N N3 1.12777(13) 0.22471(11) 1.01432(9) 0.0177(2) Uani d . 1
C C1 0.98802(16) 0.16129(14) 0.95339(11) 0.0187(3) Uani d . 1
C C2 1.09805(17) 0.22420(14) 1.12896(11) 0.0185(3) Uani d . 1
C C3 0.97520(16) 0.15040(14) 0.82582(11) 0.0210(3) Uani d . 1
H H3A 1.0517 0.1012 0.7992 0.025 Uiso calc R 1
H H3B 1.0058 0.2393 0.7958 0.025 Uiso calc R 1
C C4 0.80733(17) 0.08197(15) 0.77691(11) 0.0213(3) Uani d . 1
H H4A 0.7863 -0.0128 0.7904 0.026 Uiso calc R 1
H H4B 0.7277 0.1174 0.8169 0.026 Uiso calc R 1
C C5 0.78916(16) 0.10143(14) 0.64979(11) 0.0198(3) Uani d . 1
C C6 0.77190(19) 0.22128(15) 0.61242(12) 0.0268(3) Uani d . 1
H H6 0.7712 0.2900 0.6667 0.032 Uiso calc R 1
C C7 0.75566(19) 0.24094(16) 0.49577(13) 0.0267(3) Uani d . 1
C C8 0.75539(16) 0.13938(14) 0.41670(11) 0.0201(3) Uani d . 1
C C9 0.77218(16) 0.01948(14) 0.45455(11) 0.0193(3) Uani d . 1
C C10 0.79036(16) 0.00040(14) 0.57146(12) 0.0199(3) Uani d . 1
H H10 0.8035 -0.0812 0.5972 0.024 Uiso calc R 1
C C11 0.7409(4) 0.4614(2) 0.52929(18) 0.0692(8) Uani d . 1
H H11A 0.6571 0.4357 0.5834 0.104 Uiso calc R 1
H H11B 0.7236 0.5364 0.4873 0.104 Uiso calc R 1
H H11C 0.8457 0.4857 0.5714 0.104 Uiso calc R 1
C C12 0.57722(19) 0.1091(2) 0.25334(14) 0.0394(4) Uani d . 1
H H12A 0.5360 0.0190 0.2762 0.059 Uiso calc R 1
H H12B 0.5757 0.1105 0.1695 0.059 Uiso calc R 1
H H12C 0.5100 0.1642 0.2820 0.059 Uiso calc R 1
C C13 0.7628(2) -0.20286(16) 0.40713(14) 0.0354(4) Uani d . 1
H H13A 0.8643 -0.2026 0.4488 0.053 Uiso calc R 1
H H13B 0.7465 -0.2639 0.3403 0.053 Uiso calc R 1
H H13C 0.6748 -0.2303 0.4577 0.053 Uiso calc R 1
C C14 1.27708(16) 0.28093(14) 0.96606(11) 0.0185(3) Uani d . 1
C C15 1.29400(17) 0.39505(14) 0.90645(11) 0.0207(3) Uani d . 1
C C16 1.43893(18) 0.44820(15) 0.85927(12) 0.0258(3) Uani d . 1
H H16 1.4522 0.5250 0.8167 0.031 Uiso calc R 1
C C17 1.56401(18) 0.38788(17) 0.87504(13) 0.0302(4) Uani d . 1
H H17 1.6636 0.4252 0.8440 0.036 Uiso calc R 1
C C18 1.54665(18) 0.27456(17) 0.93495(13) 0.0294(3) Uani d . 1
H H18 1.6336 0.2347 0.9453 0.035 Uiso calc R 1
C C19 1.40069(17) 0.21988(15) 0.97969(12) 0.0237(3) Uani d . 1
H H19 1.3861 0.1409 1.0194 0.028 Uiso calc R 1
C C20 1.1700(2) 0.55440(16) 0.82719(16) 0.0380(4) Uani d . 1
H H20A 1.2536 0.6296 0.8585 0.057 Uiso calc R 1
H H20B 1.0666 0.5774 0.8240 0.057 Uiso calc R 1
H H20C 1.1947 0.5305 0.7498 0.057 Uiso calc R 1

loop_
_atom_site_aniso_label
_atom_site_aniso_U_11
_atom_site_aniso_U_22
_atom_site_aniso_U_33
_atom_site_aniso_U_12
_atom_site_aniso_U_13
_atom_site_aniso_U_23
S1 0.02592(19) 0.0233(2) 0.01559(18) 0.00255(14) -0.00210(13) 0.00064(13)
O1 0.0882(10) 0.0284(7) 0.0253(6) 0.0323(7) 0.0050(6) 0.0065(5)
O2 0.0211(5) 0.0317(6) 0.0138(5) 0.0047(4) 0.0009(4) 0.0054(4)
O3 0.0389(6) 0.0217(6) 0.0171(5) 0.0057(5) 0.0037(4) -0.0024(4)
O4 0.0298(5) 0.0184(5) 0.0309(6) 0.0082(4) -0.0018(4) 0.0057(4)
N1 0.0227(6) 0.0228(6) 0.0144(5) 0.0052(5) -0.0009(4) 0.0003(5)
N2 0.0222(6) 0.0225(6) 0.0127(5) 0.0041(5) 0.0015(5) 0.0018(5)
N3 0.0208(6) 0.0175(6) 0.0142(5) 0.0037(5) 0.0006(4) 0.0023(4)
C1 0.0221(7) 0.0161(7) 0.0176(7) 0.0044(5) -0.0002(5) 0.0017(5)
C2 0.0246(7) 0.0165(7) 0.0161(6) 0.0077(5) 0.0013(5) 0.0033(5)
C3 0.0243(7) 0.0221(7) 0.0159(6) 0.0042(6) 0.0014(5) 0.0018(5)
C4 0.0248(7) 0.0220(7) 0.0160(6) 0.0037(6) 0.0008(5) 0.0010(5)
C5 0.0194(7) 0.0230(7) 0.0161(6) 0.0037(5) 0.0004(5) 0.0012(5)
C6 0.0397(9) 0.0234(8) 0.0189(7) 0.0115(7) 0.0018(6) -0.0031(6)
C7 0.0382(8) 0.0227(8) 0.0226(7) 0.0131(6) 0.0026(6) 0.0051(6)
C8 0.0208(7) 0.0267(8) 0.0134(6) 0.0068(6) 0.0013(5) 0.0031(5)
C9 0.0193(6) 0.0211(7) 0.0165(6) 0.0031(5) 0.0023(5) -0.0021(5)
C10 0.0225(7) 0.0186(7) 0.0183(7) 0.0044(5) 0.0008(5) 0.0023(5)
C11 0.152(3) 0.0320(11) 0.0399(11) 0.0512(15) 0.0137(13) 0.0079(9)
C12 0.0228(8) 0.0672(13) 0.0262(8) 0.0064(8) -0.0028(6) 0.0151(8)
C13 0.0555(11) 0.0198(8) 0.0284(8) 0.0029(7) 0.0116(7) -0.0035(6)
C14 0.0196(6) 0.0197(7) 0.0151(6) 0.0027(5) 0.0008(5) -0.0015(5)
C15 0.0243(7) 0.0188(7) 0.0175(6) 0.0032(6) -0.0008(5) -0.0016(5)
C16 0.0319(8) 0.0233(8) 0.0178(7) -0.0023(6) 0.0035(6) 0.0003(6)
C17 0.0237(7) 0.0374(9) 0.0245(7) -0.0022(6) 0.0072(6) -0.0076(7)
C18 0.0233(7) 0.0361(9) 0.0300(8) 0.0113(7) 0.0006(6) -0.0083(7)
C19 0.0280(7) 0.0219(8) 0.0218(7) 0.0084(6) -0.0006(6) -0.0015(6)
C20 0.0477(10) 0.0211(8) 0.0438(10) 0.0067(7) -0.0093(8) 0.0116(7)

loop_
_atom_type_symbol
_atom_type_description
_atom_type_scat_dispersion_real
_atom_type_scat_dispersion_imag
_atom_type_scat_source
C C 0.0033 0.0016 'International Tables Vol C Tables 4.2.6.8 and 6.1.1.4'
H H 0.0000 0.0000 'International Tables Vol C Tables 4.2.6.8 and 6.1.1.4'
N N 0.0061 0.0033 'International Tables Vol C Tables 4.2.6.8 and 6.1.1.4'
O O 0.0106 0.0060 'International Tables Vol C Tables 4.2.6.8 and 6.1.1.4'
S S 0.1246 0.1234 'International Tables Vol C Tables 4.2.6.8 and 6.1.1.4'

loop_
_geom_angle_atom_site_label_1
_geom_angle_atom_site_label_2
_geom_angle_atom_site_label_3
_geom_angle
C7 O1 C11 116.44(13)
C8 O2 C12 113.01(11)
C9 O3 C13 116.17(11)
C15 O4 C20 117.11(12)
C1 N1 N2 103.56(11)
C2 N2 N1 113.78(11)
C2 N2 H2N 125.4(11)
N1 N2 H2N 119.5(11)
C2 N3 C1 107.91(12)
C2 N3 C14 126.41(11)
C1 N3 C14 125.68(11)
N1 C1 N3 111.33(12)
N1 C1 C3 126.51(12)
N3 C1 C3 122.13(12)
N2 C2 N3 103.34(11)
N2 C2 S1 128.07(11)
N3 C2 S1 128.58(11)
C1 C3 C4 112.98(12)
C1 C3 H3A 109.0
C4 C3 H3A 109.0
C1 C3 H3B 109.0
C4 C3 H3B 109.0
H3A C3 H3B 107.8
C5 C4 C3 111.07(12)
C5 C4 H4A 109.4
C3 C4 H4A 109.4
C5 C4 H4B 109.4
C3 C4 H4B 109.4
H4A C4 H4B 108.0
C10 C5 C6 120.43(13)
C10 C5 C4 120.11(13)
C6 C5 C4 119.45(12)
C5 C6 C7 120.17(13)
C5 C6 H6 119.9
C7 C6 H6 119.9
O1 C7 C6 125.01(14)
O1 C7 C8 115.33(13)
C6 C7 C8 119.65(14)
O2 C8 C9 120.15(12)
O2 C8 C7 119.89(13)
C9 C8 C7 119.96(12)
O3 C9 C8 115.17(12)
O3 C9 C10 124.48(13)
C8 C9 C10 120.34(13)
C5 C10 C9 119.45(13)
C5 C10 H10 120.3
C9 C10 H10 120.3
O1 C11 H11A 109.5
O1 C11 H11B 109.5
H11A C11 H11B 109.5
O1 C11 H11C 109.5
H11A C11 H11C 109.5
H11B C11 H11C 109.5
O2 C12 H12A 109.5
O2 C12 H12B 109.5
H12A C12 H12B 109.5
O2 C12 H12C 109.5
H12A C12 H12C 109.5
H12B C12 H12C 109.5
O3 C13 H13A 109.5
O3 C13 H13B 109.5
H13A C13 H13B 109.5
O3 C13 H13C 109.5
H13A C13 H13C 109.5
H13B C13 H13C 109.5
C19 C14 C15 121.49(13)
C19 C14 N3 119.04(13)
C15 C14 N3 119.47(12)
O4 C15 C14 115.78(12)
O4 C15 C16 125.22(13)
C14 C15 C16 118.99(13)
C17 C16 C15 119.34(14)
C17 C16 H16 120.3
C15 C16 H16 120.3
C18 C17 C16 121.38(14)
C18 C17 H17 119.3
C16 C17 H17 119.3
C17 C18 C19 119.21(14)
C17 C18 H18 120.4
C19 C18 H18 120.4
C14 C19 C18 119.55(14)
C14 C19 H19 120.2
C18 C19 H19 120.2
O4 C20 H20A 109.5
O4 C20 H20B 109.5
H20A C20 H20B 109.5
O4 C20 H20C 109.5
H20A C20 H20C 109.5
H20B C20 H20C 109.5

loop_
_geom_bond_atom_site_label_1
_geom_bond_atom_site_label_2
_geom_bond_distance
S1 C2 1.6775(14)
O1 C7 1.3650(18)
O1 C11 1.435(2)
O2 C8 1.3826(15)
O2 C12 1.4397(18)
O3 C9 1.3647(17)
O3 C13 1.4309(19)
O4 C15 1.3642(17)
O4 C20 1.4324(18)
N1 C1 1.2987(19)
N1 N2 1.3861(15)
N2 C2 1.3326(19)
N2 H2N 0.878(17)
N3 C2 1.3778(17)
N3 C1 1.3789(18)
N3 C14 1.4340(18)
C1 C3 1.4892(18)
C3 C4 1.5266(19)
C3 H3A 0.9900
C3 H3B 0.9900
C4 C5 1.5122(18)
C4 H4A 0.9900
C4 H4B 0.9900
C5 C10 1.3859(19)
C5 C6 1.389(2)
C6 C7 1.391(2)
C6 H6 0.9500
C7 C8 1.393(2)
C8 C9 1.390(2)
C9 C10 1.3944(19)
C10 H10 0.9500
C11 H11A 0.9800
C11 H11B 0.9800
C11 H11C 0.9800
C12 H12A 0.9800
C12 H12B 0.9800
C12 H12C 0.9800
C13 H13A 0.9800
C13 H13B 0.9800
C13 H13C 0.9800
C14 C19 1.3792(19)
C14 C15 1.389(2)
C15 C16 1.391(2)
C16 C17 1.388(2)
C16 H16 0.9500
C17 C18 1.384(2)
C17 H17 0.9500
C18 C19 1.389(2)
C18 H18 0.9500
C19 H19 0.9500
C20 H20A 0.9800
C20 H20B 0.9800
C20 H20C 0.9800

loop_
_geom_hbond_atom_site_label_D
_geom_hbond_atom_site_label_H
_geom_hbond_atom_site_label_A
_geom_hbond_site_symmetry_A
_geom_hbond_distance_DH
_geom_hbond_distance_HA
_geom_hbond_distance_DA
_geom_hbond_angle_DHA
N2 H2N O2 1_556 0.878(17) 1.890(18) 2.7558(15) 168.4(15)

loop_
_geom_torsion_atom_site_label_1
_geom_torsion_atom_site_label_2
_geom_torsion_atom_site_label_3
_geom_torsion_atom_site_label_4
_geom_torsion
C1 N1 N2 C2 1.85(15)
N2 N1 C1 N3 -0.12(15)
N2 N1 C1 C3 -178.15(13)
C2 N3 C1 N1 -1.52(16)
C14 N3 C1 N1 178.47(12)
C2 N3 C1 C3 176.61(12)
C14 N3 C1 C3 -3.4(2)
N1 N2 C2 N3 -2.71(15)
N1 N2 C2 S1 176.30(10)
C1 N3 C2 N2 2.48(14)
C14 N3 C2 N2 -177.52(12)
C1 N3 C2 S1 -176.53(11)
C14 N3 C2 S1 3.5(2)
N1 C1 C3 C4 0.6(2)
N3 C1 C3 C4 -177.23(12)
C1 C3 C4 C5 166.39(11)
C3 C4 C5 C10 104.08(15)
C3 C4 C5 C6 -75.69(17)
C10 C5 C6 C7 0.0(2)
C4 C5 C6 C7 179.76(14)
C11 O1 C7 C6 3.6(3)
C11 O1 C7 C8 -177.92(19)
C5 C6 C7 O1 178.94(15)
C5 C6 C7 C8 0.6(2)
C12 O2 C8 C9 82.37(17)
C12 O2 C8 C7 -97.78(17)
O1 C7 C8 O2 1.3(2)
C6 C7 C8 O2 179.79(13)
O1 C7 C8 C9 -178.88(14)
C6 C7 C8 C9 -0.4(2)
C13 O3 C9 C8 -172.13(13)
C13 O3 C9 C10 6.8(2)
O2 C8 C9 O3 -1.54(19)
C7 C8 C9 O3 178.61(13)
O2 C8 C9 C10 179.45(12)
C7 C8 C9 C10 -0.4(2)
C6 C5 C10 C9 -0.7(2)
C4 C5 C10 C9 179.49(12)
O3 C9 C10 C5 -177.96(13)
C8 C9 C10 C5 1.0(2)
C2 N3 C14 C19 72.32(18)
C1 N3 C14 C19 -107.68(15)
C2 N3 C14 C15 -107.91(15)
C1 N3 C14 C15 72.09(18)
C20 O4 C15 C14 -172.91(13)
C20 O4 C15 C16 6.9(2)
C19 C14 C15 O4 -179.94(12)
N3 C14 C15 O4 0.29(18)
C19 C14 C15 C16 0.2(2)
N3 C14 C15 C16 -179.52(12)
O4 C15 C16 C17 178.73(13)
C14 C15 C16 C17 -1.5(2)
C15 C16 C17 C18 1.2(2)
C16 C17 C18 C19 0.3(2)
C15 C14 C19 C18 1.3(2)
N3 C14 C19 C18 -178.96(12)
C17 C18 C19 C14 -1.5(2)

loop_
_cod_related_entry_id
_cod_related_entry_database
_cod_related_entry_code
1 ChemSpider 21119606
